data_1522039
loop_
_publ_author_name
'Toda, K.'
'Takakuwa, S.'
'Teranishi, T.'
'Sakai, N.'
'Sato, M.'

_publ_section_title
;
 New layered perovskite compound synthesized by the soft chemistry: K Ca2
 Ta3 O10
;
_journal_name_full 'Key Engineering Materials'
_journal_page_first 231
_journal_page_last 234
_journal_volume 169
_journal_year 1999
_chemical_formula_sum 'Ca2 K O10 Ta3'
_chemical_name_systematic 'K Ca2 (Ta3 O10)'
_space_group_IT_number 21
_symmetry_space_group_name_Hall 'C 2 2'
_symmetry_space_group_name_H-M 'C 2 2 2'
_cell_angle_alpha 90
_cell_angle_beta 90
_cell_angle_gamma 90
_cell_formula_units_Z 2
_cell_length_a 3.8657
_cell_length_b 29.777
_cell_length_c 3.852
_cell_volume 443.400
_citation_journal_id_ASTM KEMAEY
_cod_data_source_file Toda_KEMAEY_1999_429.cif
_cod_data_source_block Ca2K1O10Ta3
_cod_original_cell_volume 443.3997
_cod_original_formula_sum 'Ca2 K1 O10 Ta3'
_cod_database_code 1522039

loop_
_symmetry_equiv_pos_as_xyz
x,y,z
-x,-y,z
x,-y,-z
-x,y,-z
x+1/2,y+1/2,z
-x+1/2,-y+1/2,z
x+1/2,-y+1/2,-z
-x+1/2,y+1/2,-z

loop_
_atom_site_label
_atom_site_type_symbol
_atom_site_fract_x
_atom_site_fract_y
_atom_site_fract_z
_atom_site_occupancy
_atom_site_U_iso_or_equiv
Ta1 Ta+5 0.5 0 0.5 1 0.0
K1 K+1 0 0.2439 0 0.5 0.0
O6 O-2 0 0.5 0 1 0.0
Ca1 Ca+2 0 0.0738 0 1 0.0
O1 O-2 0 0 0.5 1 0.0
O5 O-2 0 0.437 0.5 1 0.0
O4 O-2 0 0.368 0 1 0.0
O3 O-2 0 0.301 0.5 1 0.0
Ta2 Ta+5 0 0.35734 0.5 1 0.0
O2 O-2 0 0.1318 0.5 1 0.0
